data_2227675
loop_
_publ_author_name
'Ali, Mohamed Ashraf'
'Ismail, Rusli'
'Tan, Soo Choon'
'Yeap, Chin Sing'
'Fun, Hoong-Kun'

_publ_section_title
;
 (2<i>E</i>)-2-Benzylidene-5,6-dimethoxyindan-1-one
;
_journal_coeditor_code IS2598
_journal_issue 10
_journal_name_full 'Acta Crystallographica Section E'
_journal_page_first o2531
_journal_page_last o2532
_journal_paper_doi 10.1107/S1600536810035695
_journal_volume 66
_journal_year 2010
_chemical_formula_iupac 'C18 H16 O3'
_chemical_formula_moiety 'C18 H16 O3'
_chemical_formula_sum 'C18 H16 O3'
_chemical_formula_weight 280.31
_chemical_name_systematic
;
(2<i>E</i>)-2-Benzylidene-5,6-dimethoxyindan-1-one
;
_space_group_IT_number 14
_symmetry_cell_setting monoclinic
_symmetry_space_group_name_Hall '-P 2ybc'
_symmetry_space_group_name_H-M 'P 1 21/c 1'
_atom_sites_solution_hydrogens geom
_atom_sites_solution_primary direct
_atom_sites_solution_secondary difmap
_audit_creation_method SHELXL-97
_cell_angle_alpha 90.00
_cell_angle_beta 90.603(2)
_cell_angle_gamma 90.00
_cell_formula_units_Z 4
_cell_length_a 6.0209(6)
_cell_length_b 14.8550(14)
_cell_length_c 15.2292(15)
_cell_measurement_reflns_used 7296
_cell_measurement_temperature 100
_cell_measurement_theta_max 34.85
_cell_measurement_theta_min 2.74
_cell_volume 1362.0(2)
_computing_cell_refinement 'SAINT (Bruker, 2009)'
_computing_data_collection 'APEX2 (Bruker, 2009)'
_computing_data_reduction 'SAINT (Bruker, 2009)'
_computing_molecular_graphics 'SHELXTL (Sheldrick, 2008)'
_computing_publication_material 'SHELXTL (Sheldrick, 2008) and PLATON (Spek, 2009)'
_computing_structure_refinement 'SHELXTL (Sheldrick, 2008)'
_computing_structure_solution 'SHELXTL (Sheldrick, 2008)'
_diffrn_ambient_temperature 100
_diffrn_measured_fraction_theta_full 0.998
_diffrn_measured_fraction_theta_max 0.998
_diffrn_measurement_device_type 'Bruker APEXII DUO CCD area-detector'
_diffrn_measurement_method '\f and \w scans'
_diffrn_radiation_monochromator graphite
_diffrn_radiation_source 'fine-focus sealed tube'
_diffrn_radiation_type MoK\a
_diffrn_radiation_wavelength 0.71073
_diffrn_reflns_av_R_equivalents 0.0476
_diffrn_reflns_av_sigmaI/netI 0.0392
_diffrn_reflns_limit_h_max 9
_diffrn_reflns_limit_h_min -9
_diffrn_reflns_limit_k_max 23
_diffrn_reflns_limit_k_min -23
_diffrn_reflns_limit_l_max 24
_diffrn_reflns_limit_l_min -23
_diffrn_reflns_number 31475
_diffrn_reflns_theta_full 35.03
_diffrn_reflns_theta_max 35.03
_diffrn_reflns_theta_min 1.92
_diffrn_standards_number 0
_exptl_absorpt_coefficient_mu 0.092
_exptl_absorpt_correction_T_max 0.9854
_exptl_absorpt_correction_T_min 0.9603
_exptl_absorpt_correction_type multi-scan
_exptl_absorpt_process_details '(<i>SADABS</i>; Bruker, 2009)'
_exptl_crystal_colour colourless
_exptl_crystal_density_diffrn 1.367
_exptl_crystal_density_method 'not measured'
_exptl_crystal_description yellow
_exptl_crystal_F_000 592
_exptl_crystal_size_max 0.44
_exptl_crystal_size_mid 0.29
_exptl_crystal_size_min 0.16
_refine_diff_density_max 0.600
_refine_diff_density_min -0.581
_refine_ls_extinction_method none
_refine_ls_goodness_of_fit_ref 1.086
_refine_ls_hydrogen_treatment constr
_refine_ls_matrix_type full
_refine_ls_number_parameters 192
_refine_ls_number_reflns 6003
_refine_ls_number_restraints 0
_refine_ls_restrained_S_all 1.086
_refine_ls_R_factor_all 0.0586
_refine_ls_R_factor_gt 0.0430
_refine_ls_shift/su_max 0.001
_refine_ls_shift/su_mean 0.000
_refine_ls_structure_factor_coef Fsqd
_refine_ls_weighting_details 'calc w=1/[\s^2^(Fo^2^)+(0.0698P)^2^+0.2363P] where P=(Fo^2^+2Fc^2^)/3'
_refine_ls_weighting_scheme calc
_refine_ls_wR_factor_gt 0.1166
_refine_ls_wR_factor_ref 0.1303
_reflns_number_gt 4902
_reflns_number_total 6003
_reflns_threshold_expression I>2\s(I)
_cod_data_source_file is2598.cif
_cod_data_source_block I
_cod_original_sg_symbol_H-M 'P 21/c'
_cod_database_code 2227675
_cod_database_fobs_code 2227675

loop_
_symmetry_equiv_pos_as_xyz
'x, y, z'
'-x, y+1/2, -z+1/2'
'-x, -y, -z'
'x, -y-1/2, z-1/2'

loop_
_atom_site_type_symbol
_atom_site_label
_atom_site_fract_x
_atom_site_fract_y
_atom_site_fract_z
_atom_site_U_iso_or_equiv
_atom_site_adp_type
_atom_site_calc_flag
_atom_site_refinement_flags
_atom_site_occupancy
_atom_site_disorder_assembly
_atom_site_disorder_group
O O1 0.07043(10) 0.71482(4) 0.09037(4) 0.01685(13) Uani d . 1 . .
O O2 0.07512(10) 0.55593(4) 0.41523(4) 0.01527(12) Uani d . 1 . .
O O3 0.42675(10) 0.46101(4) 0.40716(4) 0.01623(13) Uani d . 1 . .
C C1 0.22764(13) 0.66575(5) 0.11035(5) 0.01189(13) Uani d . 1 . .
C C2 0.26214(13) 0.61731(5) 0.19344(5) 0.01122(13) Uani d . 1 . .
C C3 0.12486(13) 0.61613(5) 0.26768(5) 0.01208(13) Uani d . 1 . .
H H3A -0.0055 0.6497 0.2689 0.014 Uiso calc R 1 . .
C C4 0.18842(13) 0.56395(5) 0.33862(5) 0.01188(13) Uani d . 1 . .
C C5 0.38768(13) 0.51154(5) 0.33496(5) 0.01213(13) Uani d . 1 . .
C C6 0.52425(13) 0.51522(5) 0.26166(5) 0.01263(14) Uani d . 1 . .
H H6A 0.6561 0.4827 0.2602 0.015 Uiso calc R 1 . .
C C7 0.45911(12) 0.56873(5) 0.19043(5) 0.01121(13) Uani d . 1 . .
C C8 0.57760(13) 0.58179(5) 0.10412(5) 0.01231(13) Uani d . 1 . .
H H8A 0.5966 0.5249 0.0738 0.015 Uiso calc R 1 . .
H H8B 0.7219 0.6095 0.1131 0.015 Uiso calc R 1 . .
C C9 0.42250(13) 0.64368(5) 0.05349(5) 0.01186(13) Uani d . 1 . .
C C10 0.43407(13) 0.67809(5) -0.02828(5) 0.01274(14) Uani d . 1 . .
H H10A 0.3154 0.7150 -0.0441 0.015 Uiso calc R 1 . .
C C11 0.60191(13) 0.66724(5) -0.09638(5) 0.01229(13) Uani d . 1 . .
C C12 0.79718(14) 0.61621(6) -0.08618(5) 0.01469(14) Uani d . 1 . .
H H12A 0.8259 0.5868 -0.0334 0.018 Uiso calc R 1 . .
C C13 0.94801(14) 0.60945(6) -0.15463(6) 0.01690(15) Uani d . 1 . .
H H13A 1.0760 0.5751 -0.1472 0.020 Uiso calc R 1 . .
C C14 0.90917(15) 0.65353(6) -0.23413(6) 0.01682(15) Uani d . 1 . .
H H14A 1.0106 0.6487 -0.2795 0.020 Uiso calc R 1 . .
C C15 0.71743(15) 0.70489(6) -0.24506(6) 0.01576(15) Uani d . 1 . .
H H15A 0.6910 0.7349 -0.2977 0.019 Uiso calc R 1 . .
C C16 0.56526(14) 0.71135(5) -0.17716(5) 0.01416(14) Uani d . 1 . .
H H16A 0.4370 0.7454 -0.1853 0.017 Uiso calc R 1 . .
C C17 -0.09525(14) 0.62140(6) 0.43137(6) 0.01619(15) Uani d . 1 . .
H H17A -0.1545 0.6122 0.4890 0.024 Uiso calc R 1 . .
H H17B -0.2118 0.6149 0.3883 0.024 Uiso calc R 1 . .
H H17C -0.0333 0.6808 0.4276 0.024 Uiso calc R 1 . .
C C18 0.62128(14) 0.40534(6) 0.40883(6) 0.01640(15) Uani d . 1 . .
H H18A 0.6235 0.3701 0.4617 0.025 Uiso calc R 1 . .
H H18B 0.7514 0.4426 0.4071 0.025 Uiso calc R 1 . .
H H18C 0.6192 0.3660 0.3588 0.025 Uiso calc R 1 . .

loop_
_atom_site_aniso_label
_atom_site_aniso_U_11
_atom_site_aniso_U_22
_atom_site_aniso_U_33
_atom_site_aniso_U_12
_atom_site_aniso_U_13
_atom_site_aniso_U_23
O1 0.0151(3) 0.0202(3) 0.0153(3) 0.0057(2) 0.0018(2) 0.0026(2)
O2 0.0144(3) 0.0191(3) 0.0123(3) 0.0035(2) 0.0052(2) 0.0029(2)
O3 0.0157(3) 0.0197(3) 0.0133(3) 0.0048(2) 0.0024(2) 0.0056(2)
C1 0.0121(3) 0.0125(3) 0.0111(3) 0.0000(2) 0.0014(2) -0.0003(2)
C2 0.0117(3) 0.0116(3) 0.0104(3) -0.0001(2) 0.0013(2) 0.0003(2)
C3 0.0116(3) 0.0128(3) 0.0119(3) 0.0004(2) 0.0017(2) 0.0001(2)
C4 0.0109(3) 0.0137(3) 0.0111(3) -0.0003(2) 0.0024(2) 0.0000(2)
C5 0.0122(3) 0.0126(3) 0.0116(3) 0.0001(2) 0.0005(2) 0.0014(2)
C6 0.0116(3) 0.0143(3) 0.0120(3) 0.0013(2) 0.0012(2) 0.0009(2)
C7 0.0112(3) 0.0114(3) 0.0110(3) -0.0005(2) 0.0013(2) -0.0001(2)
C8 0.0118(3) 0.0140(3) 0.0111(3) 0.0013(2) 0.0021(2) 0.0007(2)
C9 0.0118(3) 0.0124(3) 0.0115(3) 0.0005(2) 0.0019(2) 0.0000(2)
C10 0.0134(3) 0.0130(3) 0.0118(3) 0.0010(2) 0.0015(2) 0.0003(2)
C11 0.0136(3) 0.0120(3) 0.0113(3) -0.0004(2) 0.0015(2) 0.0002(2)
C12 0.0143(3) 0.0165(3) 0.0133(3) 0.0018(3) 0.0019(3) 0.0014(3)
C13 0.0148(3) 0.0193(4) 0.0167(4) 0.0021(3) 0.0038(3) -0.0005(3)
C14 0.0175(4) 0.0185(4) 0.0146(3) -0.0029(3) 0.0057(3) -0.0015(3)
C15 0.0186(4) 0.0164(3) 0.0123(3) -0.0030(3) 0.0024(3) 0.0015(3)
C16 0.0154(3) 0.0145(3) 0.0126(3) 0.0003(2) 0.0012(3) 0.0013(2)
C17 0.0141(3) 0.0189(4) 0.0156(3) 0.0024(3) 0.0043(3) -0.0007(3)
C18 0.0153(3) 0.0169(3) 0.0171(4) 0.0032(3) -0.0010(3) 0.0032(3)

loop_
_atom_type_symbol
_atom_type_description
_atom_type_scat_dispersion_real
_atom_type_scat_dispersion_imag
_atom_type_scat_source
C C 0.0033 0.0016 'International Tables Vol C Tables 4.2.6.8 and 6.1.1.4'
H H 0.0000 0.0000 'International Tables Vol C Tables 4.2.6.8 and 6.1.1.4'
O O 0.0106 0.0060 'International Tables Vol C Tables 4.2.6.8 and 6.1.1.4'

loop_
_geom_angle_atom_site_label_1
_geom_angle_atom_site_label_2
_geom_angle_atom_site_label_3
_geom_angle_site_symmetry_1
_geom_angle_site_symmetry_3
_geom_angle
_geom_angle_publ_flag
C4 O2 C17 . . 116.88(6) ?
C5 O3 C18 . . 118.07(7) ?
O1 C1 C2 . . 127.21(7) ?
O1 C1 C9 . . 126.20(7) ?
C2 C1 C9 . . 106.59(6) ?
C7 C2 C3 . . 121.92(7) ?
C7 C2 C1 . . 109.82(7) ?
C3 C2 C1 . . 128.26(7) ?
C4 C3 C2 . . 118.38(7) ?
C4 C3 H3A . . 120.8 ?
C2 C3 H3A . . 120.8 ?
O2 C4 C3 . . 125.58(7) ?
O2 C4 C5 . . 114.40(7) ?
C3 C4 C5 . . 120.02(7) ?
O3 C5 C6 . . 125.08(7) ?
O3 C5 C4 . . 114.17(7) ?
C6 C5 C4 . . 120.75(7) ?
C5 C6 C7 . . 118.72(7) ?
C5 C6 H6A . . 120.6 ?
C7 C6 H6A . . 120.6 ?
C2 C7 C6 . . 120.16(7) ?
C2 C7 C8 . . 111.85(7) ?
C6 C7 C8 . . 127.99(7) ?
C7 C8 C9 . . 103.06(6) ?
C7 C8 H8A . . 111.2 ?
C9 C8 H8A . . 111.2 ?
C7 C8 H8B . . 111.2 ?
C9 C8 H8B . . 111.2 ?
H8A C8 H8B . . 109.1 ?
C10 C9 C1 . . 119.86(7) ?
C10 C9 C8 . . 131.47(7) ?
C1 C9 C8 . . 108.67(6) ?
C9 C10 C11 . . 130.91(7) ?
C9 C10 H10A . . 114.5 ?
C11 C10 H10A . . 114.5 ?
C12 C11 C16 . . 118.04(7) ?
C12 C11 C10 . . 124.30(7) ?
C16 C11 C10 . . 117.65(7) ?
C13 C12 C11 . . 120.47(8) ?
C13 C12 H12A . . 119.8 ?
C11 C12 H12A . . 119.8 ?
C12 C13 C14 . . 120.74(8) ?
C12 C13 H13A . . 119.6 ?
C14 C13 H13A . . 119.6 ?
C15 C14 C13 . . 119.50(8) ?
C15 C14 H14A . . 120.2 ?
C13 C14 H14A . . 120.2 ?
C16 C15 C14 . . 120.02(8) ?
C16 C15 H15A . . 120.0 ?
C14 C15 H15A . . 120.0 ?
C15 C16 C11 . . 121.21(8) ?
C15 C16 H16A . . 119.4 ?
C11 C16 H16A . . 119.4 ?
O2 C17 H17A . . 109.5 ?
O2 C17 H17B . . 109.5 ?
H17A C17 H17B . . 109.5 ?
O2 C17 H17C . . 109.5 ?
H17A C17 H17C . . 109.5 ?
H17B C17 H17C . . 109.5 ?
O3 C18 H18A . . 109.5 ?
O3 C18 H18B . . 109.5 ?
H18A C18 H18B . . 109.5 ?
O3 C18 H18C . . 109.5 ?
H18A C18 H18C . . 109.5 ?
H18B C18 H18C . . 109.5 ?

loop_
_geom_bond_atom_site_label_1
_geom_bond_atom_site_label_2
_geom_bond_site_symmetry_2
_geom_bond_distance
_geom_bond_publ_flag
O1 C1 . 1.2303(10) ?
O2 C4 . 1.3628(10) ?
O2 C17 . 1.4366(10) ?
O3 C5 . 1.3499(10) ?
O3 C18 . 1.4338(10) ?
C1 C2 . 1.4687(11) ?
C1 C9 . 1.5017(11) ?
C2 C7 . 1.3894(11) ?
C2 C3 . 1.4076(11) ?
C3 C4 . 1.3805(11) ?
C3 H3A . 0.9300 ?
C4 C5 . 1.4318(11) ?
C5 C6 . 1.3945(11) ?
C6 C7 . 1.3977(11) ?
C6 H6A . 0.9300 ?
C7 C8 . 1.5146(11) ?
C8 C9 . 1.5154(11) ?
C8 H8A . 0.9700 ?
C8 H8B . 0.9700 ?
C9 C10 . 1.3487(11) ?
C10 C11 . 1.4645(11) ?
C10 H10A . 0.9300 ?
C11 C12 . 1.4061(11) ?
C11 C16 . 1.4092(11) ?
C12 C13 . 1.3933(12) ?
C12 H12A . 0.9300 ?
C13 C14 . 1.3941(12) ?
C13 H13A . 0.9300 ?
C14 C15 . 1.3923(13) ?
C14 H14A . 0.9300 ?
C15 C16 . 1.3920(12) ?
C15 H15A . 0.9300 ?
C16 H16A . 0.9300 ?
C17 H17A . 0.9600 ?
C17 H17B . 0.9600 ?
C17 H17C . 0.9600 ?
C18 H18A . 0.9600 ?
C18 H18B . 0.9600 ?
C18 H18C . 0.9600 ?

loop_
_geom_hbond_atom_site_label_D
_geom_hbond_atom_site_label_H
_geom_hbond_atom_site_label_A
_geom_hbond_site_symmetry_A
_geom_hbond_distance_DH
_geom_hbond_distance_HA
_geom_hbond_distance_DA
_geom_hbond_angle_DHA
_geom_hbond_publ_flag
C17 H17A O3 3_566 0.96 2.53 3.4107(11) 152 yes
C18 H18B O2 1_655 0.96 2.58 3.5320(11) 173 yes
C16 H16A Cg1 4_564 0.93 2.99 3.7224(9) 137 y

loop_
_geom_torsion_atom_site_label_1
_geom_torsion_atom_site_label_2
_geom_torsion_atom_site_label_3
_geom_torsion_atom_site_label_4
_geom_torsion_site_symmetry_1
_geom_torsion_site_symmetry_2
_geom_torsion_site_symmetry_3
_geom_torsion_site_symmetry_4
_geom_torsion
_geom_torsion_publ_flag
O1 C1 C2 C7 . . . . 179.73(8) ?
C9 C1 C2 C7 . . . . -0.12(8) ?
O1 C1 C2 C3 . . . . 0.09(13) ?
C9 C1 C2 C3 . . . . -179.76(7) ?
C7 C2 C3 C4 . . . . -0.86(11) ?
C1 C2 C3 C4 . . . . 178.74(7) ?
C17 O2 C4 C3 . . . . -14.67(11) ?
C17 O2 C4 C5 . . . . 165.99(7) ?
C2 C3 C4 O2 . . . . 179.62(7) ?
C2 C3 C4 C5 . . . . -1.07(11) ?
C18 O3 C5 C6 . . . . -1.11(12) ?
C18 O3 C5 C4 . . . . 179.19(7) ?
O2 C4 C5 O3 . . . . 1.72(10) ?
C3 C4 C5 O3 . . . . -177.66(7) ?
O2 C4 C5 C6 . . . . -178.00(7) ?
C3 C4 C5 C6 . . . . 2.62(12) ?
O3 C5 C6 C7 . . . . 178.15(7) ?
C4 C5 C6 C7 . . . . -2.16(12) ?
C3 C2 C7 C6 . . . . 1.31(11) ?
C1 C2 C7 C6 . . . . -178.36(7) ?
C3 C2 C7 C8 . . . . -179.41(7) ?
C1 C2 C7 C8 . . . . 0.92(9) ?
C5 C6 C7 C2 . . . . 0.24(11) ?
C5 C6 C7 C8 . . . . -178.92(7) ?
C2 C7 C8 C9 . . . . -1.30(8) ?
C6 C7 C8 C9 . . . . 177.91(8) ?
O1 C1 C9 C10 . . . . -0.86(13) ?
C2 C1 C9 C10 . . . . 179.00(7) ?
O1 C1 C9 C8 . . . . 179.44(8) ?
C2 C1 C9 C8 . . . . -0.71(8) ?
C7 C8 C9 C10 . . . . -178.48(8) ?
C7 C8 C9 C1 . . . . 1.18(8) ?
C1 C9 C10 C11 . . . . -179.66(8) ?
C8 C9 C10 C11 . . . . -0.03(15) ?
C9 C10 C11 C12 . . . . -1.40(14) ?
C9 C10 C11 C16 . . . . 178.97(8) ?
C16 C11 C12 C13 . . . . -0.44(12) ?
C10 C11 C12 C13 . . . . 179.93(8) ?
C11 C12 C13 C14 . . . . 0.46(13) ?
C12 C13 C14 C15 . . . . 0.04(13) ?
C13 C14 C15 C16 . . . . -0.54(13) ?
C14 C15 C16 C11 . . . . 0.55(12) ?
C12 C11 C16 C15 . . . . -0.06(12) ?
C10 C11 C16 C15 . . . . 179.60(7) ?

loop_
_cod_related_entry_id
_cod_related_entry_database
_cod_related_entry_code
1 ChemSpider 4579238
